data_4323824
loop_
_publ_author_name
'Ken Sakai'
'Yasutaka Yamada'
'Taro Tsubomura'

_publ_contact_author
;
    Dr Ken Sakai
    Department of Industrial Chemistry
    Seikei University
    Kichijoji-Kitamachi
    Musashino, Tokyo 180
    Japan
;
_publ_contact_author_email ksakai@chgw.ch.seikei.ac.jp
_publ_contact_author_fax +81-422-37-3871
_publ_contact_author_phone '+81-422-37-3759 '
_publ_section_title
;
 Syntheses and Crystal Structures of Ruthenium Complexes of
 1,4,8,11-Tetraazacyclotetradecane, Tris(2-aminoethyl)amine (tren), and
 Bis(2-aminoethyl)(iminomethyl)amine. A Microporous Layered Structure
 Consisting of {[K(tren)]2[RuCl6]}nn- and {(H5O2)4[RuCl6]}nn+
;
_journal_name_full 'Inorganic Chemistry'
_journal_page_first 3163
_journal_page_last 3172
_journal_paper_doi 10.1021/ic950688u
_journal_volume 35
_journal_year 1996
_chemical_formula_moiety 'B2 C16 F8 H24 N6 Ru1, (B F4)2'
_chemical_formula_sum 'C16 H24 B2 F8 N6 Ru'
_chemical_formula_weight 575.08
_chemical_name_systematic
;
bis(2-aminoethyl)(iminomethyl)amine-2,2'-bipyridine-ruthenium(II) 
bis(tetrafluoroborate)
;
_space_group_IT_number 14
_symmetry_cell_setting monoclinic
_symmetry_Int_Tables_number 14
_symmetry_space_group_name_Hall '-P 2ybc'
_symmetry_space_group_name_H-M 'P 1 21/c 1'
_audit_creation_date 95-05-27
_audit_creation_method 'teXsan (modified by Ken Sakai)'
_audit_update_record
;
95-10-17    text and data added by Ken Sakai
;
_cell_angle_alpha 90
_cell_angle_beta 93.75(2)
_cell_angle_gamma 90
_cell_formula_units_Z 4.00
_cell_length_a 10.779(2)
_cell_length_b 14.416(3)
_cell_length_c 14.190(2)
_cell_measurement_reflns_used 25
_cell_measurement_temperature 296.0
_cell_measurement_theta_max 29.78
_cell_measurement_theta_min 21.63
_cell_volume 2200.3(7)
_computing_cell_refinement 'MSC/AFC Diffractometer Control'
_computing_data_collection 'MSC/AFC Diffractometer Control'
_computing_data_reduction 'teXsan: PROCESS (MSC)'
_computing_publication_material 'teXsan: FINISH (MSC)'
_computing_structure_refinement 'teXsan: LS (MSC)'
_computing_structure_solution SAPI91
_diffrn_ambient_temperature 296.0
_diffrn_measurement_device 'Rigaku AFC5S'
_diffrn_measurement_method \q/2\q
_diffrn_orient_matrix_UB_11 0.03189
_diffrn_orient_matrix_UB_12 -0.06069
_diffrn_orient_matrix_UB_13 -0.02251
_diffrn_orient_matrix_UB_21 0.01436
_diffrn_orient_matrix_UB_22 -0.02126
_diffrn_orient_matrix_UB_23 0.06690
_diffrn_orient_matrix_UB_31 -0.08614
_diffrn_orient_matrix_UB_32 -0.02601
_diffrn_orient_matrix_UB_33 -0.00217
_diffrn_radiation_detector 'scintillation,NaI,Rigaku SC-30'
_diffrn_radiation_monochromator graphite
_diffrn_radiation_source 'X-ray tube'
_diffrn_radiation_type 'Mo K\a'
_diffrn_radiation_wavelength 0.71069
_diffrn_reflns_av_R_equivalents 0.0447
_diffrn_reflns_av_sigmaI/netI 0.1695
_diffrn_reflns_limit_h_max 14
_diffrn_reflns_limit_h_min 0
_diffrn_reflns_limit_k_max 18
_diffrn_reflns_limit_k_min 0
_diffrn_reflns_limit_l_max 18
_diffrn_reflns_limit_l_min -18
_diffrn_reflns_number 5536
_diffrn_reflns_theta_max 27.50
_diffrn_reflns_theta_min 1.89
_diffrn_standards_decay_% 1.08
_diffrn_standards_interval_count 150
_diffrn_standards_number 3
_exptl_absorpt_coefficient_mu 0.797
_exptl_absorpt_correction_T_max 1.0000
_exptl_absorpt_correction_T_min 0.9754
_exptl_absorpt_correction_type empirical
_exptl_absorpt_process_details 'psi-scan (North's method)'
_exptl_crystal_colour red
_exptl_crystal_density_diffrn 1.736
_exptl_crystal_description needle
_exptl_crystal_F_000 1152.00
_exptl_crystal_size_max 0.500
_exptl_crystal_size_mid 0.200
_exptl_crystal_size_min 0.100
_refine_diff_density_max 1.17380
_refine_diff_density_min -0.83540
_refine_ls_abs_structure_details
;
none
;
_refine_ls_extinction_coef 0.00000
_refine_ls_extinction_method none
_refine_ls_goodness_of_fit_obs 2.260
_refine_ls_hydrogen_treatment noref
_refine_ls_matrix_type full
_refine_ls_number_constraints 0
_refine_ls_number_parameters 299
_refine_ls_number_reflns 1965
_refine_ls_number_restraints 0
_refine_ls_R_factor_obs 0.0642
_refine_ls_shift/esd_max 5.7010
_refine_ls_structure_factor_coef F
_refine_ls_weighting_scheme sigma_w=1/\s^2^(F)
_refine_ls_wR_factor_obs 0.0486
_reflns_number_observed 1965
_reflns_number_total 5265
_reflns_observed_criterion I_>_4.0_sigma(I)
_cod_data_source_file ic950688u_5.cif
_cod_data_source_block complex_6
_cod_original_formula_sum 'B2 C16 F8 H24 N6 Ru1'
_cod_database_code 4323824

loop_
_symmetry_equiv_pos_as_xyz
'   +x,   +y,   +z'
'   -x,1/2+y,1/2-z'
'   -x,   -y,   -z'
'   +x,1/2-y,1/2+z'

loop_
_atom_site_aniso_label
_atom_site_aniso_U_11
_atom_site_aniso_U_22
_atom_site_aniso_U_33
_atom_site_aniso_U_12
_atom_site_aniso_U_13
_atom_site_aniso_U_23
Ru(1) 0.0342(5) 0.0520(7) 0.0336(5) -0.0020(9) 0.0049(4) 0.0038(8)
F(1) 0.13(1) 0.26(2) 0.26(2) -0.11(1) 0.06(1) 0.02(1)
F(2) 0.18(1) 0.42(2) 0.036(6) -0.03(1) -0.019(7) 0.00(1)
F(3) 0.12(1) 0.19(2) 0.26(2) 0.03(1) 0.000(10) -0.08(1)
F(4) 0.29(2) 0.15(1) 0.13(1) -0.02(1) -0.04(1) 0.00(1)
F(5) 0.092(8) 0.19(1) 0.151(10) -0.081(8) 0.010(7) 0.038(8)
F(6) 0.21(2) 0.32(2) 0.17(1) -0.13(1) 0.11(1) -0.09(1)
F(7) 0.27(2) 0.13(1) 0.48(3) 0.11(1) 0.27(2) 0.12(2)
F(8) 0.13(1) 0.25(2) 0.30(2) -0.06(1) -0.08(1) -0.07(2)
N(1) 0.057(8) 0.06(1) 0.040(7) 0.013(7) 0.016(6) 0.004(6)
N(2) 0.075(8) 0.061(10) 0.054(7) -0.007(7) 0.013(6) -0.007(6)
N(3) 0.070(9) 0.062(9) 0.071(9) 0.018(7) 0.013(7) 0.016(7)
N(4) 0.048(8) 0.13(1) 0.055(8) -0.038(8) 0.008(6) -0.002(8)
N(5) 0.052(7) 0.042(7) 0.033(6) -0.001(6) -0.004(5) 0.004(6)
N(6) 0.044(7) 0.052(9) 0.039(6) 0.004(6) 0.005(5) 0.003(6)
C(1) 0.08(1) 0.06(1) 0.046(8) 0.005(9) 0.019(8) 0.013(8)
C(2) 0.09(1) 0.07(1) 0.07(1) 0.008(10) 0.015(9) 0.027(9)
C(3) 0.08(1) 0.09(1) 0.07(1) 0.02(1) 0.030(9) -0.02(1)
C(4) 0.12(2) 0.08(1) 0.09(1) 0.06(1) 0.03(1) 0.02(1)
C(5) 0.045(10) 0.11(2) 0.10(1) -0.006(10) 0.024(10) 0.02(1)
C(6) 0.06(1) 0.18(2) 0.07(1) -0.04(1) -0.005(9) -0.01(1)
C(7) 0.07(1) 0.048(10) 0.045(9) -0.007(8) 0.002(8) -0.001(8)
C(8) 0.08(1) 0.07(1) 0.08(1) -0.01(1) -0.02(1) 0.00(1)
C(9) 0.05(1) 0.06(1) 0.09(1) 0.000(9) -0.022(10) 0.00(1)
C(10) 0.06(1) 0.05(1) 0.08(1) -0.008(9) 0.005(9) 0.000(9)
C(11) 0.046(9) 0.031(8) 0.050(9) -0.004(7) 0.008(7) -0.003(7)
C(12) 0.048(9) 0.033(9) 0.055(9) -0.005(7) 0.014(7) 0.005(7)
C(13) 0.062(10) 0.05(1) 0.061(10) -0.006(8) 0.026(8) 0.015(8)
C(14) 0.10(1) 0.08(1) 0.046(10) 0.01(1) 0.023(10) 0.019(9)
C(15) 0.09(1) 0.10(2) 0.035(8) 0.00(1) 0.000(9) 0.012(9)
C(16) 0.050(8) 0.10(1) 0.041(8) 0.02(1) -0.002(7) 0.01(1)
B(1) 0.13(2) 0.20(3) 0.07(2) 0.12(2) 0.07(2) 0.11(2)
B(2) 0.05(1) 0.08(2) 0.10(2) 0.00(1) 0.01(1) -0.02(2)

loop_
_atom_site_label
_atom_site_fract_x
_atom_site_fract_y
_atom_site_fract_z
_atom_site_U_iso_or_equiv
_atom_site_thermal_displace_type
_atom_site_calc_flag
_atom_site_calc_attached_atom
Ru(1) 0.24630(10) 0.05466(8) 0.22827(7) 0.0398(3) Uani d .
F(1) 0.242(1) 0.071(1) -0.349(1) 0.215(8) Uani d .
F(2) 0.384(1) 0.149(1) -0.2789(7) 0.213(7) Uani d .
F(3) 0.424(1) 0.0761(10) -0.3980(10) 0.189(7) Uani d .
F(4) 0.312(1) 0.1839(9) -0.4120(8) 0.193(7) Uani d .
F(5) 0.9831(9) 0.3663(8) 0.4893(8) 0.144(5) Uani d .
F(6) 0.880(1) 0.330(1) 0.6033(9) 0.227(8) Uani d .
F(7) 0.935(1) 0.2276(10) 0.516(1) 0.282(10) Uani d .
F(8) 0.803(1) 0.314(1) 0.475(1) 0.233(8) Uani d .
N(1) 0.155(1) 0.0325(7) 0.3542(7) 0.051(4) Uani d .
N(2) 0.3208(9) -0.0767(8) 0.2615(7) 0.063(4) Uani d .
N(3) 0.164(1) 0.1874(8) 0.2350(8) 0.067(4) Uani d .
N(4) 0.083(1) -0.0043(9) 0.1776(7) 0.078(5) Uani d .
N(5) 0.4196(9) 0.1120(7) 0.2718(7) 0.043(3) Uani d .
N(6) 0.3236(9) 0.0758(7) 0.1021(6) 0.045(4) Uani d .
C(1) 0.235(1) -0.0319(10) 0.4115(9) 0.061(5) Uani d .
C(2) 0.269(1) -0.112(1) 0.3492(10) 0.073(6) Uani d .
C(3) 0.141(1) 0.126(1) 0.3958(10) 0.078(6) Uani d .
C(4) 0.090(2) 0.193(1) 0.320(1) 0.094(7) Uani d .
C(5) 0.028(1) -0.012(1) 0.336(1) 0.087(7) Uani d .
C(6) 0.005(1) -0.033(1) 0.236(1) 0.101(7) Uani d .
C(7) 0.466(1) 0.1327(9) 0.3585(9) 0.054(5) Uani d .
C(8) 0.588(2) 0.163(1) 0.381(1) 0.076(7) Uani d .
C(9) 0.665(1) 0.172(1) 0.310(1) 0.070(6) Uani d .
C(10) 0.620(1) 0.1541(10) 0.221(1) 0.066(6) Uani d .
C(11) 0.497(1) 0.1254(8) 0.2003(9) 0.042(4) Uani d .
C(12) 0.442(1) 0.1087(9) 0.1066(9) 0.045(4) Uani d .
C(13) 0.499(1) 0.1276(9) 0.0244(10) 0.057(5) Uani d .
C(14) 0.435(2) 0.114(1) -0.0622(10) 0.074(6) Uani d .
C(15) 0.320(1) 0.079(1) -0.0654(9) 0.077(6) Uani d .
C(16) 0.264(1) 0.061(1) 0.0172(9) 0.065(5) Uani d .
B(1) 0.333(3) 0.120(2) -0.353(2) 0.13(1) Uani d .
B(2) 0.904(2) 0.312(2) 0.515(2) 0.079(9) Uani d .
H(1) 0.3017 -0.1149 0.2153 0.0720 Uiso calc N(2)
H(2) 0.4013 -0.0726 0.2701 0.0720 Uiso calc N(2)
H(3) 0.1161 0.1969 0.1844 0.0775 Uiso calc N(3)
H(4) 0.2224 0.2295 0.2390 0.0775 Uiso calc N(3)
H(5) 0.0656 -0.0099 0.1170 0.0961 Uiso calc N(4)
H(6) 0.3077 -0.0007 0.4353 0.0714 Uiso calc C(1)
H(7) 0.1908 -0.0545 0.4627 0.0714 Uiso calc C(1)
H(8) 0.3294 -0.1495 0.3826 0.0810 Uiso calc C(2)
H(9) 0.1968 -0.1478 0.3330 0.0810 Uiso calc C(2)
H(10) 0.0856 0.1233 0.4449 0.0875 Uiso calc C(3)
H(11) 0.2201 0.1477 0.4209 0.0875 Uiso calc C(3)
H(12) 0.0937 0.2540 0.3437 0.1070 Uiso calc C(4)
H(13) 0.0066 0.1765 0.3020 0.1070 Uiso calc C(4)
H(14) -0.0334 0.0302 0.3553 0.1004 Uiso calc C(5)
H(15) 0.0252 -0.0672 0.3718 0.1004 Uiso calc C(5)
H(16) -0.0663 -0.0673 0.2145 0.1256 Uiso calc C(6)
H(17) 0.4131 0.1267 0.4089 0.0642 Uiso calc C(7)
H(18) 0.6166 0.1768 0.4440 0.0891 Uiso calc C(8)
H(19) 0.7489 0.1904 0.3222 0.0832 Uiso calc C(9)
H(20) 0.6735 0.1611 0.1707 0.0766 Uiso calc C(10)
H(21) 0.5821 0.1502 0.0273 0.0664 Uiso calc C(13)
H(22) 0.4734 0.1285 -0.1189 0.0867 Uiso calc C(14)
H(23) 0.2760 0.0678 -0.1245 0.0878 Uiso calc C(15)
H(24) 0.1820 0.0371 0.0141 0.0775 Uiso calc C(16)

loop_
_atom_type_symbol
_atom_type_oxidation_number
_atom_type_number_in_cell
_atom_type_scat_dispersion_real
_atom_type_scat_dispersion_imag
_atom_type_scat_source
C 0 64 0.003 0.002 International_Tables_Vol_IV_Table_2.2A
H 0 96 0.000 0.000 International_Tables_Vol_IV_Table_2.2A
N 0 24 0.006 0.003 International_Tables_Vol_IV_Table_2.2A
F 0 32 0.017 0.010 International_Tables_Vol_IV_Table_2.2A
B 0 8 0.001 0.001 International_Tables_Vol_IV_Table_2.2A
Ru 0 4 -1.259 0.836 International_Tables_Vol_IV_Table_2.2A

loop_
_geom_angle_atom_site_label_1
_geom_angle_atom_site_label_2
_geom_angle_atom_site_label_3
_geom_angle
_geom_angle_site_symmetry_1
_geom_angle_site_symmetry_2
_geom_angle_site_symmetry_3
_geom_angle_publ_flag
N(1) Ru(1) N(2) 82.3(4) 1_555 1_555 1_555 yes
N(1) Ru(1) N(3) 83.1(4) 1_555 1_555 1_555 yes
N(1) Ru(1) N(4) 78.3(4) 1_555 1_555 1_555 yes
N(1) Ru(1) N(5) 105.3(4) 1_555 1_555 1_555 yes
N(1) Ru(1) N(6) 176.4(5) 1_555 1_555 1_555 yes
N(2) Ru(1) N(3) 164.2(4) 1_555 1_555 1_555 yes
N(2) Ru(1) N(4) 90.7(5) 1_555 1_555 1_555 yes
N(2) Ru(1) N(5) 88.2(4) 1_555 1_555 1_555 yes
N(2) Ru(1) N(6) 99.2(4) 1_555 1_555 1_555 yes
N(3) Ru(1) N(4) 92.2(5) 1_555 1_555 1_555 yes
N(3) Ru(1) N(5) 89.8(4) 1_555 1_555 1_555 yes
N(3) Ru(1) N(6) 95.7(4) 1_555 1_555 1_555 yes
N(4) Ru(1) N(5) 176.1(4) 1_555 1_555 1_555 yes
N(4) Ru(1) N(6) 98.4(4) 1_555 1_555 1_555 yes
N(5) Ru(1) N(6) 78.1(4) 1_555 1_555 1_555 yes
Ru(1) N(1) C(1) 106.0(8) 1_555 1_555 1_555 yes
Ru(1) N(1) C(3) 105.2(8) 1_555 1_555 1_555 yes
Ru(1) N(1) C(5) 112.7(9) 1_555 1_555 1_555 yes
C(1) N(1) C(3) 114(1) 1_555 1_555 1_555 yes
C(1) N(1) C(5) 108(1) 1_555 1_555 1_555 yes
C(3) N(1) C(5) 109(1) 1_555 1_555 1_555 yes
Ru(1) N(2) C(2) 109.7(8) 1_555 1_555 1_555 yes
Ru(1) N(3) C(4) 109.3(9) 1_555 1_555 1_555 yes
Ru(1) N(4) C(6) 119(1) 1_555 1_555 1_555 yes
Ru(1) N(5) C(7) 129.5(9) 1_555 1_555 1_555 yes
Ru(1) N(5) C(11) 114.2(8) 1_555 1_555 1_555 yes
C(7) N(5) C(11) 116(1) 1_555 1_555 1_555 yes
Ru(1) N(6) C(12) 116.5(9) 1_555 1_555 1_555 yes
Ru(1) N(6) C(16) 124.3(9) 1_555 1_555 1_555 yes
C(12) N(6) C(16) 119(1) 1_555 1_555 1_555 yes
N(1) C(1) C(2) 108(1) 1_555 1_555 1_555 yes
N(2) C(2) C(1) 110(1) 1_555 1_555 1_555 yes
N(1) C(3) C(4) 109(1) 1_555 1_555 1_555 yes
N(3) C(4) C(3) 110(1) 1_555 1_555 1_555 yes
N(1) C(5) C(6) 110(1) 1_555 1_555 1_555 yes
N(4) C(6) C(5) 119(1) 1_555 1_555 1_555 yes
N(5) C(7) C(8) 124(1) 1_555 1_555 1_555 yes
C(7) C(8) C(9) 118(1) 1_555 1_555 1_555 yes
C(8) C(9) C(10) 118(1) 1_555 1_555 1_555 yes
C(9) C(10) C(11) 121(1) 1_555 1_555 1_555 yes
N(5) C(11) C(10) 120(1) 1_555 1_555 1_555 yes
N(5) C(11) C(12) 115(1) 1_555 1_555 1_555 yes
C(10) C(11) C(12) 124(1) 1_555 1_555 1_555 yes
N(6) C(12) C(11) 115(1) 1_555 1_555 1_555 yes
N(6) C(12) C(13) 119(1) 1_555 1_555 1_555 yes
C(11) C(12) C(13) 124(1) 1_555 1_555 1_555 yes
C(12) C(13) C(14) 120(1) 1_555 1_555 1_555 yes
C(13) C(14) C(15) 119(1) 1_555 1_555 1_555 yes
C(14) C(15) C(16) 119(1) 1_555 1_555 1_555 yes
N(6) C(16) C(15) 121(1) 1_555 1_555 1_555 yes
F(1) B(1) F(2) 118(2) 1_555 1_555 1_555 yes
F(1) B(1) F(3) 111(3) 1_555 1_555 1_555 yes
F(1) B(1) F(4) 109(2) 1_555 1_555 1_555 yes
F(2) B(1) F(3) 105(2) 1_555 1_555 1_555 yes
F(2) B(1) F(4) 111(3) 1_555 1_555 1_555 yes
F(3) B(1) F(4) 97(1) 1_555 1_555 1_555 yes
F(5) B(2) F(6) 110(2) 1_555 1_555 1_555 yes
F(5) B(2) F(7) 115(2) 1_555 1_555 1_555 yes
F(5) B(2) F(8) 117(2) 1_555 1_555 1_555 yes
F(6) B(2) F(7) 104(2) 1_555 1_555 1_555 yes
F(6) B(2) F(8) 102(2) 1_555 1_555 1_555 yes
F(7) B(2) F(8) 104(2) 1_555 1_555 1_555 yes

loop_
_geom_bond_atom_site_label_1
_geom_bond_atom_site_label_2
_geom_bond_distance
_geom_bond_site_symmetry_1
_geom_bond_site_symmetry_2
_geom_bond_publ_flag
Ru(1) N(1) 2.119(10) 1_555 1_555 yes
Ru(1) N(2) 2.10(1) 1_555 1_555 yes
Ru(1) N(3) 2.11(1) 1_555 1_555 yes
Ru(1) N(4) 2.05(1) 1_555 1_555 yes
Ru(1) N(5) 2.10(1) 1_555 1_555 yes
Ru(1) N(6) 2.046(9) 1_555 1_555 yes
F(1) B(1) 1.21(4) 1_555 1_555 yes
F(2) B(1) 1.22(4) 1_555 1_555 yes
F(3) B(1) 1.36(2) 1_555 1_555 yes
F(4) B(1) 1.26(2) 1_555 1_555 yes
F(5) B(2) 1.23(2) 1_555 1_555 yes
F(6) B(2) 1.32(2) 1_555 1_555 yes
F(7) B(2) 1.26(2) 1_555 1_555 yes
F(8) B(2) 1.21(2) 1_555 1_555 yes
N(1) C(1) 1.47(2) 1_555 1_555 yes
N(1) C(3) 1.49(2) 1_555 1_555 yes
N(1) C(5) 1.51(2) 1_555 1_555 yes
N(2) C(2) 1.49(1) 1_555 1_555 yes
N(3) C(4) 1.49(2) 1_555 1_555 yes
N(4) C(6) 1.28(2) 1_555 1_555 yes
N(5) C(7) 1.33(1) 1_555 1_555 yes
N(5) C(11) 1.37(1) 1_555 1_555 yes
N(6) C(12) 1.36(1) 1_555 1_555 yes
N(6) C(16) 1.34(1) 1_555 1_555 yes
C(1) C(2) 1.51(2) 1_555 1_555 yes
C(3) C(4) 1.52(2) 1_555 1_555 yes
C(5) C(6) 1.46(2) 1_555 1_555 yes
C(7) C(8) 1.40(2) 1_555 1_555 yes
C(8) C(9) 1.35(2) 1_555 1_555 yes
C(9) C(10) 1.34(2) 1_555 1_555 yes
C(10) C(11) 1.41(2) 1_555 1_555 yes
C(11) C(12) 1.44(2) 1_555 1_555 yes
C(12) C(13) 1.38(2) 1_555 1_555 yes
C(13) C(14) 1.38(2) 1_555 1_555 yes
C(14) C(15) 1.34(2) 1_555 1_555 yes
C(15) C(16) 1.38(2) 1_555 1_555 yes
N(2) H(1) 0.8701 1_555 1_555 no
N(2) H(2) 0.8700 1_555 1_555 no
N(3) H(3) 0.8699 1_555 1_555 no
N(3) H(4) 0.8701 1_555 1_555 no
N(4) H(5) 0.8701 1_555 1_555 no
C(1) H(6) 0.9499 1_555 1_555 no
C(1) H(7) 0.9501 1_555 1_555 no
C(2) H(8) 0.9498 1_555 1_555 no
C(2) H(9) 0.9502 1_555 1_555 no
C(3) H(10) 0.9502 1_555 1_555 no
C(3) H(11) 0.9499 1_555 1_555 no
C(4) H(12) 0.9498 1_555 1_555 no
C(4) H(13) 0.9502 1_555 1_555 no
C(5) H(14) 0.9504 1_555 1_555 no
C(5) H(15) 0.9497 1_555 1_555 no
C(6) H(16) 0.9502 1_555 1_555 no
C(7) H(17) 0.9499 1_555 1_555 no
C(8) H(18) 0.9504 1_555 1_555 no
C(9) H(19) 0.9497 1_555 1_555 no
C(10) H(20) 0.9499 1_555 1_555 no
C(13) H(21) 0.9499 1_555 1_555 no
C(14) H(22) 0.9499 1_555 1_555 no
C(15) H(23) 0.9498 1_555 1_555 no
C(16) H(24) 0.9502 1_555 1_555 no

loop_
_geom_contact_atom_site_label_1
_geom_contact_atom_site_label_2
_geom_contact_distance
_geom_contact_site_symmetry_1
_geom_contact_site_symmetry_2
_geom_contact_publ_flag
F(2) N(2) 3.35(2) 1_555 3_655 no
F(2) N(3) 3.35(2) 1_555 4_554 no
F(3) N(2) 3.26(2) 1_555 3_655 no
F(4) N(3) 3.28(2) 1_555 4_554 no
F(5) N(4) 3.06(2) 1_555 2_655 no
